data_2226084
loop_
_publ_author_name
'Jian, Fangfang'
'Zhai, Xin'

_publ_section_title
;
 8-(4-Chlorobenzylidene)-4-(4-chlorophenyl)-2-phenyl-5,6,7,8-tetrahydroquinoline
;
_journal_coeditor_code CV2704
_journal_issue 6
_journal_name_full 'Acta Crystallographica Section E'
_journal_page_first o1423
_journal_paper_doi 10.1107/S1600536810017769
_journal_volume 66
_journal_year 2010
_chemical_formula_iupac 'C28 H21 Cl2 N'
_chemical_formula_moiety 'C28 H21 Cl2 N'
_chemical_formula_sum 'C28 H21 Cl2 N'
_chemical_formula_weight 442.36
_chemical_melting_point 446
_chemical_name_systematic
;
8-(4-Chlorobenzylidene)-4-(4-chlorophenyl)-2-phenyl-5,6,7,8-tetrahydroquinoline
;
_space_group_IT_number 2
_symmetry_cell_setting triclinic
_symmetry_space_group_name_Hall '-P 1'
_symmetry_space_group_name_H-M 'P -1'
_atom_sites_solution_hydrogens geom
_atom_sites_solution_primary direct
_atom_sites_solution_secondary difmap
_audit_creation_method SHELXL-97
_cell_angle_alpha 82.028(2)
_cell_angle_beta 89.3450(10)
_cell_angle_gamma 71.335(2)
_cell_formula_units_Z 2
_cell_length_a 10.0583(10)
_cell_length_b 10.6483(10)
_cell_length_c 10.8792(10)
_cell_measurement_reflns_used 25
_cell_measurement_temperature 295(2)
_cell_measurement_theta_max 14
_cell_measurement_theta_min 4
_cell_volume 1092.58(18)
_computing_cell_refinement 'CAD-4 Software (Enraf--Nonius, 1989)'
_computing_data_collection 'CAD-4 Software (Enraf--Nonius, 1989)'
_computing_data_reduction 'NRCVAX (Gabe <i>et al.</i>,  1989)'
_computing_molecular_graphics 'SHELXTL (Sheldrick, 2008)'
_computing_publication_material 'WinGX (Farrugia, 1999)'
_computing_structure_refinement 'SHELXL97 (Sheldrick, 2008)'
_computing_structure_solution 'SHELXS97 (Sheldrick, 2008)'
_diffrn_ambient_temperature 295(2)
_diffrn_measured_fraction_theta_full 0.994
_diffrn_measured_fraction_theta_max 0.994
_diffrn_measurement_device_type 'Enraf--Nonius CAD-4 diffractometer'
_diffrn_measurement_method 'omega scans'
_diffrn_radiation_monochromator graphite
_diffrn_radiation_source 'fine-focus sealed tube'
_diffrn_radiation_type MoK\a
_diffrn_radiation_wavelength 0.71073
_diffrn_reflns_av_R_equivalents 0.0138
_diffrn_reflns_av_sigmaI/netI 0.0229
_diffrn_reflns_limit_h_max 11
_diffrn_reflns_limit_h_min -10
_diffrn_reflns_limit_k_max 12
_diffrn_reflns_limit_k_min -10
_diffrn_reflns_limit_l_max 12
_diffrn_reflns_limit_l_min -12
_diffrn_reflns_number 5765
_diffrn_reflns_theta_full 25.00
_diffrn_reflns_theta_max 25.00
_diffrn_reflns_theta_min 1.89
_diffrn_standards_decay_% 0
_diffrn_standards_interval_count 100
_diffrn_standards_number 3
_exptl_absorpt_coefficient_mu 0.313
_exptl_absorpt_correction_type none
_exptl_crystal_colour colorless
_exptl_crystal_density_diffrn 1.345
_exptl_crystal_density_method 'not measured'
_exptl_crystal_description block
_exptl_crystal_F_000 460
_exptl_crystal_size_max 0.23
_exptl_crystal_size_mid 0.20
_exptl_crystal_size_min 0.19
_refine_diff_density_max 0.203
_refine_diff_density_min -0.297
_refine_ls_extinction_method none
_refine_ls_goodness_of_fit_ref 1.055
_refine_ls_hydrogen_treatment constr
_refine_ls_matrix_type full
_refine_ls_number_parameters 280
_refine_ls_number_reflns 3810
_refine_ls_number_restraints 0
_refine_ls_restrained_S_all 1.055
_refine_ls_R_factor_all 0.0445
_refine_ls_R_factor_gt 0.0364
_refine_ls_shift/su_max 0.000
_refine_ls_shift/su_mean 0.000
_refine_ls_structure_factor_coef Fsqd
_refine_ls_weighting_details 'calc w=1/[\s^2^(Fo^2^)+(0.0490P)^2^+0.2862P] where P=(Fo^2^+2Fc^2^)/3'
_refine_ls_weighting_scheme calc
_refine_ls_wR_factor_gt 0.0950
_refine_ls_wR_factor_ref 0.1018
_reflns_number_gt 3211
_reflns_number_total 3810
_reflns_threshold_expression I>2sigma(I)
_cod_data_source_file cv2704.cif
_cod_data_source_block I
_cod_original_cell_volume 1092.53(18)
_cod_database_code 2226084
_cod_database_fobs_code 2226084

loop_
_symmetry_equiv_pos_as_xyz
'x, y, z'
'-x, -y, -z'

loop_
_atom_site_type_symbol
_atom_site_label
_atom_site_fract_x
_atom_site_fract_y
_atom_site_fract_z
_atom_site_U_iso_or_equiv
_atom_site_adp_type
_atom_site_calc_flag
_atom_site_refinement_flags
_atom_site_occupancy
_atom_site_disorder_assembly
_atom_site_disorder_group
Cl Cl1 0.76136(6) -0.12681(6) -0.49616(5) 0.06911(19) Uani d . 1 . .
Cl Cl2 -0.44155(6) 0.60618(5) 0.38242(6) 0.0742(2) Uani d . 1 . .
N N1 0.17509(14) -0.06763(13) 0.09541(12) 0.0368(3) Uani d . 1 . .
C C1 0.45331(19) -0.14359(18) -0.27005(16) 0.0451(4) Uani d . 1 . .
H H1B 0.3983 -0.1989 -0.2522 0.054 Uiso calc R 1 . .
C C2 0.5506(2) -0.17024(19) -0.36113(17) 0.0489(4) Uani d . 1 . .
H H2A 0.5600 -0.2415 -0.4049 0.059 Uiso calc R 1 . .
C C3 0.63328(18) -0.09032(19) -0.38617(16) 0.0458(4) Uani d . 1 . .
C C4 0.61789(19) 0.0167(2) -0.32375(17) 0.0499(5) Uani d . 1 . .
H H4A 0.6740 0.0710 -0.3420 0.060 Uiso calc R 1 . .
C C5 0.51923(19) 0.04352(18) -0.23411(16) 0.0451(4) Uani d . 1 . .
H H5A 0.5089 0.1167 -0.1928 0.054 Uiso calc R 1 . .
C C6 0.43443(17) -0.03640(16) -0.20368(15) 0.0374(4) Uani d . 1 . .
C C7 0.33130(17) -0.02208(16) -0.10601(15) 0.0379(4) Uani d . 1 . .
H H7A 0.2986 -0.0948 -0.0881 0.045 Uiso calc R 1 . .
C C8 0.27524(16) 0.07649(16) -0.03750(15) 0.0350(4) Uani d . 1 . .
C C9 0.30828(19) 0.20661(17) -0.04971(16) 0.0416(4) Uani d . 1 . .
H H9A 0.2820 0.2535 -0.1333 0.050 Uiso calc R 1 . .
H H9B 0.4088 0.1863 -0.0380 0.050 Uiso calc R 1 . .
C C10 0.23390(19) 0.29860(17) 0.04218(17) 0.0441(4) Uani d . 1 . .
H H10A 0.2800 0.2652 0.1235 0.053 Uiso calc R 1 . .
H H10B 0.2405 0.3873 0.0166 0.053 Uiso calc R 1 . .
C C11 0.08054(18) 0.30767(16) 0.05054(16) 0.0424(4) Uani d . 1 . .
H H11A 0.0344 0.3694 0.1073 0.051 Uiso calc R 1 . .
H H11B 0.0336 0.3405 -0.0305 0.051 Uiso calc R 1 . .
C C12 0.07233(17) 0.17042(16) 0.09631(14) 0.0355(4) Uani d . 1 . .
C C13 0.17015(16) 0.05872(16) 0.05496(14) 0.0345(4) Uani d . 1 . .
C C14 0.08518(17) -0.08920(16) 0.18078(15) 0.0369(4) Uani d . 1 . .
C C15 0.09818(18) -0.23138(16) 0.22446(15) 0.0386(4) Uani d . 1 . .
C C16 0.2229(2) -0.33247(17) 0.21094(17) 0.0473(4) Uani d . 1 . .
H H16A 0.2978 -0.3108 0.1735 0.057 Uiso calc R 1 . .
C C17 0.2370(2) -0.46471(19) 0.25232(19) 0.0578(5) Uani d . 1 . .
H H17A 0.3211 -0.5313 0.2426 0.069 Uiso calc R 1 . .
C C18 0.1272(3) -0.4986(2) 0.30786(19) 0.0610(6) Uani d . 1 . .
H H18A 0.1370 -0.5877 0.3361 0.073 Uiso calc R 1 . .
C C19 0.0030(2) -0.3998(2) 0.32122(18) 0.0578(5) Uani d . 1 . .
H H19A -0.0716 -0.4223 0.3585 0.069 Uiso calc R 1 . .
C C20 -0.0120(2) -0.26712(18) 0.27962(16) 0.0469(4) Uani d . 1 . .
H H20A -0.0968 -0.2011 0.2887 0.056 Uiso calc R 1 . .
C C21 -0.01285(18) 0.01573(17) 0.22810(15) 0.0399(4) Uani d . 1 . .
H H21A -0.0728 -0.0021 0.2887 0.048 Uiso calc R 1 . .
C C22 -0.02151(17) 0.14700(16) 0.18517(15) 0.0369(4) Uani d . 1 . .
C C23 -0.12942(17) 0.25829(16) 0.23450(15) 0.0380(4) Uani d . 1 . .
C C24 -0.13747(19) 0.26296(18) 0.36124(16) 0.0460(4) Uani d . 1 . .
H H24A -0.0763 0.1944 0.4158 0.055 Uiso calc R 1 . .
C C25 -0.2349(2) 0.3679(2) 0.40779(18) 0.0513(5) Uani d . 1 . .
H H25A -0.2389 0.3706 0.4929 0.062 Uiso calc R 1 . .
C C26 -0.32574(19) 0.46814(18) 0.32692(18) 0.0467(4) Uani d . 1 . .
C C27 -0.32402(19) 0.46397(18) 0.20151(17) 0.0472(4) Uani d . 1 . .
H H27A -0.3884 0.5307 0.1478 0.057 Uiso calc R 1 . .
C C28 -0.22516(19) 0.35909(18) 0.15609(16) 0.0444(4) Uani d . 1 . .
H H28A -0.2230 0.3563 0.0710 0.053 Uiso calc R 1 . .

loop_
_atom_site_aniso_label
_atom_site_aniso_U_11
_atom_site_aniso_U_22
_atom_site_aniso_U_33
_atom_site_aniso_U_12
_atom_site_aniso_U_13
_atom_site_aniso_U_23
Cl1 0.0586(3) 0.0873(4) 0.0505(3) -0.0087(3) 0.0250(2) -0.0108(3)
Cl2 0.0743(4) 0.0533(3) 0.0875(4) -0.0030(3) 0.0244(3) -0.0288(3)
N1 0.0408(8) 0.0361(7) 0.0351(7) -0.0139(6) 0.0084(6) -0.0076(6)
C1 0.0467(10) 0.0434(10) 0.0459(10) -0.0140(8) 0.0093(8) -0.0106(8)
C2 0.0527(11) 0.0490(11) 0.0418(10) -0.0086(9) 0.0090(8) -0.0146(8)
C3 0.0396(9) 0.0550(11) 0.0329(9) -0.0034(8) 0.0076(7) -0.0024(8)
C4 0.0466(10) 0.0575(11) 0.0476(10) -0.0201(9) 0.0113(8) -0.0067(9)
C5 0.0487(10) 0.0481(10) 0.0433(10) -0.0199(8) 0.0123(8) -0.0129(8)
C6 0.0365(9) 0.0383(9) 0.0341(8) -0.0079(7) 0.0044(7) -0.0047(7)
C7 0.0384(9) 0.0370(9) 0.0394(9) -0.0139(7) 0.0063(7) -0.0058(7)
C8 0.0359(8) 0.0346(8) 0.0340(8) -0.0112(7) 0.0044(7) -0.0043(7)
C9 0.0459(10) 0.0403(9) 0.0420(9) -0.0179(8) 0.0111(8) -0.0083(7)
C10 0.0540(11) 0.0386(9) 0.0459(10) -0.0221(8) 0.0124(8) -0.0107(8)
C11 0.0495(10) 0.0340(9) 0.0435(10) -0.0126(8) 0.0118(8) -0.0075(7)
C12 0.0390(9) 0.0358(8) 0.0335(8) -0.0138(7) 0.0046(7) -0.0068(7)
C13 0.0375(8) 0.0347(8) 0.0324(8) -0.0128(7) 0.0042(7) -0.0061(7)
C14 0.0412(9) 0.0366(9) 0.0341(8) -0.0140(7) 0.0048(7) -0.0060(7)
C15 0.0501(10) 0.0369(9) 0.0318(8) -0.0172(8) 0.0051(7) -0.0079(7)
C16 0.0546(11) 0.0410(10) 0.0474(10) -0.0159(9) 0.0080(8) -0.0092(8)
C17 0.0697(13) 0.0384(10) 0.0611(12) -0.0105(10) 0.0032(10) -0.0101(9)
C18 0.0920(16) 0.0391(10) 0.0557(12) -0.0284(11) -0.0012(11) -0.0016(9)
C19 0.0783(14) 0.0561(12) 0.0498(11) -0.0386(11) 0.0104(10) -0.0032(9)
C20 0.0570(11) 0.0467(10) 0.0413(10) -0.0223(9) 0.0104(8) -0.0075(8)
C21 0.0427(9) 0.0415(9) 0.0376(9) -0.0163(8) 0.0123(7) -0.0071(7)
C22 0.0380(9) 0.0380(9) 0.0351(9) -0.0116(7) 0.0053(7) -0.0081(7)
C23 0.0385(9) 0.0375(9) 0.0413(9) -0.0156(7) 0.0098(7) -0.0089(7)
C24 0.0453(10) 0.0474(10) 0.0414(10) -0.0088(8) 0.0056(8) -0.0087(8)
C25 0.0536(11) 0.0579(12) 0.0438(10) -0.0153(9) 0.0106(9) -0.0192(9)
C26 0.0459(10) 0.0398(10) 0.0579(11) -0.0161(8) 0.0174(9) -0.0149(8)
C27 0.0452(10) 0.0391(10) 0.0522(11) -0.0094(8) 0.0067(8) 0.0004(8)
C28 0.0490(10) 0.0446(10) 0.0387(9) -0.0144(8) 0.0093(8) -0.0049(8)

loop_
_atom_type_symbol
_atom_type_description
_atom_type_scat_dispersion_real
_atom_type_scat_dispersion_imag
_atom_type_scat_source
C C 0.0033 0.0016 'International Tables Vol C Tables 4.2.6.8 and 6.1.1.4'
H H 0.0000 0.0000 'International Tables Vol C Tables 4.2.6.8 and 6.1.1.4'
N N 0.0061 0.0033 'International Tables Vol C Tables 4.2.6.8 and 6.1.1.4'
Cl Cl 0.1484 0.1585 'International Tables Vol C Tables 4.2.6.8 and 6.1.1.4'

loop_
_geom_angle_atom_site_label_1
_geom_angle_atom_site_label_2
_geom_angle_atom_site_label_3
_geom_angle_site_symmetry_1
_geom_angle_site_symmetry_3
_geom_angle
_geom_angle_publ_flag
C14 N1 C13 . . 118.91(14) ?
C2 C1 C6 . . 122.23(17) ?
C2 C1 H1B . . 118.9 ?
C6 C1 H1B . . 118.9 ?
C3 C2 C1 . . 119.02(17) ?
C3 C2 H2A . . 120.5 ?
C1 C2 H2A . . 120.5 ?
C2 C3 C4 . . 120.79(16) ?
C2 C3 Cl1 . . 119.54(14) ?
C4 C3 Cl1 . . 119.66(15) ?
C3 C4 C5 . . 119.74(18) ?
C3 C4 H4A . . 120.1 ?
C5 C4 H4A . . 120.1 ?
C4 C5 C6 . . 121.59(17) ?
C4 C5 H5A . . 119.2 ?
C6 C5 H5A . . 119.2 ?
C5 C6 C1 . . 116.61(15) ?
C5 C6 C7 . . 126.52(15) ?
C1 C6 C7 . . 116.83(15) ?
C8 C7 C6 . . 131.97(16) ?
C8 C7 H7A . . 114.0 ?
C6 C7 H7A . . 114.0 ?
C7 C8 C13 . . 117.97(14) ?
C7 C8 C9 . . 124.69(14) ?
C13 C8 C9 . . 117.31(13) ?
C8 C9 C10 . . 113.80(13) ?
C8 C9 H9A . . 108.8 ?
C10 C9 H9A . . 108.8 ?
C8 C9 H9B . . 108.8 ?
C10 C9 H9B . . 108.8 ?
H9A C9 H9B . . 107.7 ?
C11 C10 C9 . . 111.40(14) ?
C11 C10 H10A . . 109.3 ?
C9 C10 H10A . . 109.3 ?
C11 C10 H10B . . 109.3 ?
C9 C10 H10B . . 109.3 ?
H10A C10 H10B . . 108.0 ?
C12 C11 C10 . . 108.64(14) ?
C12 C11 H11A . . 110.0 ?
C10 C11 H11A . . 110.0 ?
C12 C11 H11B . . 110.0 ?
C10 C11 H11B . . 110.0 ?
H11A C11 H11B . . 108.3 ?
C22 C12 C13 . . 117.77(14) ?
C22 C12 C11 . . 123.25(14) ?
C13 C12 C11 . . 118.81(14) ?
N1 C13 C12 . . 122.92(14) ?
N1 C13 C8 . . 116.56(13) ?
C12 C13 C8 . . 120.52(14) ?
N1 C14 C21 . . 121.64(15) ?
N1 C14 C15 . . 116.46(14) ?
C21 C14 C15 . . 121.88(14) ?
C20 C15 C16 . . 118.21(16) ?
C20 C15 C14 . . 121.62(16) ?
C16 C15 C14 . . 120.16(15) ?
C17 C16 C15 . . 120.80(18) ?
C17 C16 H16A . . 119.6 ?
C15 C16 H16A . . 119.6 ?
C18 C17 C16 . . 120.35(19) ?
C18 C17 H17A . . 119.8 ?
C16 C17 H17A . . 119.8 ?
C19 C18 C17 . . 119.53(18) ?
C19 C18 H18A . . 120.2 ?
C17 C18 H18A . . 120.2 ?
C18 C19 C20 . . 120.41(19) ?
C18 C19 H19A . . 119.8 ?
C20 C19 H19A . . 119.8 ?
C19 C20 C15 . . 120.70(19) ?
C19 C20 H20A . . 119.7 ?
C15 C20 H20A . . 119.7 ?
C22 C21 C14 . . 120.16(15) ?
C22 C21 H21A . . 119.9 ?
C14 C21 H21A . . 119.9 ?
C21 C22 C12 . . 118.56(15) ?
C21 C22 C23 . . 119.49(14) ?
C12 C22 C23 . . 121.95(14) ?
C28 C23 C24 . . 118.10(16) ?
C28 C23 C22 . . 121.24(15) ?
C24 C23 C22 . . 120.66(16) ?
C25 C24 C23 . . 121.08(17) ?
C25 C24 H24A . . 119.5 ?
C23 C24 H24A . . 119.5 ?
C26 C25 C24 . . 119.17(17) ?
C26 C25 H25A . . 120.4 ?
C24 C25 H25A . . 120.4 ?
C27 C26 C25 . . 121.19(17) ?
C27 C26 Cl2 . . 118.83(15) ?
C25 C26 Cl2 . . 119.95(15) ?
C26 C27 C28 . . 119.02(17) ?
C26 C27 H27A . . 120.5 ?
C28 C27 H27A . . 120.5 ?
C23 C28 C27 . . 121.37(16) ?
C23 C28 H28A . . 119.3 ?
C27 C28 H28A . . 119.3 ?

loop_
_geom_bond_atom_site_label_1
_geom_bond_atom_site_label_2
_geom_bond_site_symmetry_2
_geom_bond_distance
_geom_bond_publ_flag
Cl1 C3 . 1.7366(17) ?
Cl2 C26 . 1.7367(17) ?
N1 C14 . 1.337(2) ?
N1 C13 . 1.342(2) ?
C1 C2 . 1.378(2) ?
C1 C6 . 1.395(2) ?
C1 H1B . 0.9300 ?
C2 C3 . 1.368(3) ?
C2 H2A . 0.9300 ?
C3 C4 . 1.373(3) ?
C4 C5 . 1.375(2) ?
C4 H4A . 0.9300 ?
C5 C6 . 1.393(2) ?
C5 H5A . 0.9300 ?
C6 C7 . 1.465(2) ?
C7 C8 . 1.343(2) ?
C7 H7A . 0.9300 ?
C8 C13 . 1.489(2) ?
C8 C9 . 1.513(2) ?
C9 C10 . 1.518(2) ?
C9 H9A . 0.9700 ?
C9 H9B . 0.9700 ?
C10 C11 . 1.517(2) ?
C10 H10A . 0.9700 ?
C10 H10B . 0.9700 ?
C11 C12 . 1.505(2) ?
C11 H11A . 0.9700 ?
C11 H11B . 0.9700 ?
C12 C22 . 1.397(2) ?
C12 C13 . 1.405(2) ?
C14 C21 . 1.389(2) ?
C14 C15 . 1.487(2) ?
C15 C20 . 1.387(2) ?
C15 C16 . 1.389(2) ?
C16 C17 . 1.380(3) ?
C16 H16A . 0.9300 ?
C17 C18 . 1.376(3) ?
C17 H17A . 0.9300 ?
C18 C19 . 1.373(3) ?
C18 H18A . 0.9300 ?
C19 C20 . 1.383(3) ?
C19 H19A . 0.9300 ?
C20 H20A . 0.9300 ?
C21 C22 . 1.386(2) ?
C21 H21A . 0.9300 ?
C22 C23 . 1.487(2) ?
C23 C28 . 1.382(2) ?
C23 C24 . 1.387(2) ?
C24 C25 . 1.382(2) ?
C24 H24A . 0.9300 ?
C25 C26 . 1.372(3) ?
C25 H25A . 0.9300 ?
C26 C27 . 1.371(3) ?
C27 C28 . 1.382(2) ?
C27 H27A . 0.9300 ?
C28 H28A . 0.9300 ?

loop_
_geom_hbond_atom_site_label_D
_geom_hbond_atom_site_label_H
_geom_hbond_atom_site_label_A
_geom_hbond_site_symmetry_A
_geom_hbond_distance_DH
_geom_hbond_distance_HA
_geom_hbond_distance_DA
_geom_hbond_angle_DHA
_geom_hbond_publ_flag
C7 H7A N1 ? 0.93 2.34 2.760(2) 107 n
C20 H20A Cl1 1_456 0.93 2.80 3.476(2) 130 y

loop_
_cod_related_entry_id
_cod_related_entry_database
_cod_related_entry_code
1 ChemSpider 17226479
